data_7130383
loop_
_publ_author_name
'Krempner, Clemens'
'Manankandayalage, Chamila'
'Katakam, Nandakumar'
'Unruh, Daniel K.'
'Aquino, Adelia'

_publ_section_title
;
 Intramolecular Frustrated Lewis Pair Mediated Approach to the C=O Bond
 Activation and Cleavage of Carbon Dioxide
;
_journal_name_full 'Chemical Communications'
_journal_paper_doi 10.1039/D2CC03413A
_journal_year 2022
_chemical_formula_moiety 'C21 H30 B F3 N3 O4 S, C F3 O3 S, 0.5(C6 H5 Cl)'
_chemical_formula_sum 'C25 H32.5 B Cl0.5 F6 N3 O7 S2'
_chemical_formula_weight 693.69
_space_group_crystal_system triclinic
_space_group_IT_number 2
_space_group_name_Hall '-P 1'
_space_group_name_H-M_alt 'P -1'
_atom_sites_solution_hydrogens geom
_atom_sites_solution_primary dual
_audit_creation_date 2021-03-31
_audit_creation_method
;
Olex2 1.3-ac4
(compiled 2020.03.28 svn.rd84adfe8 for Rigaku Oxford Diffraction, GUI svn.r6032)
;
_audit_update_record
;
2021-12-10 deposited with the CCDC.	2022-07-22 downloaded from the CCDC.
;
_cell_angle_alpha 70.1030(10)
_cell_angle_beta 80.3630(10)
_cell_angle_gamma 89.3920(10)
_cell_formula_units_Z 2
_cell_length_a 8.15130(10)
_cell_length_b 12.7879(2)
_cell_length_c 15.9378(3)
_cell_measurement_reflns_used 28500
_cell_measurement_temperature 99.9(4)
_cell_measurement_theta_max 77.1860
_cell_measurement_theta_min 2.9790
_cell_volume 1538.18(4)
_computing_cell_refinement 'CrysAlisPro 1.171.41.99a (Rigaku OD, 2021)'
_computing_data_collection 'CrysAlisPro 1.171.41.99a (Rigaku OD, 2021)'
_computing_data_reduction 'CrysAlisPro 1.171.41.99a (Rigaku OD, 2021)'
_computing_molecular_graphics 'Olex2 1.3-ac4 (Dolomanov et al., 2009)'
_computing_publication_material 'Olex2 1.3-ac4 (Dolomanov et al., 2009)'
_computing_structure_refinement 'XL  (Sheldrick, 2008)'
_computing_structure_solution 'SHELXT 2018/2 (Sheldrick, 2018)'
_diffrn_ambient_environment N~2~
_diffrn_ambient_temperature 99.9(4)
_diffrn_detector 'Hybrid Pixel Array Detector'
_diffrn_detector_area_resol_mean 10.0000
_diffrn_detector_type HyPix
_diffrn_measured_fraction_theta_full 0.991
_diffrn_measured_fraction_theta_max 0.991
_diffrn_measurement_details
;
List of Runs (angles in degrees, time in seconds):

  # Type    Start    End  Width  t~exp~   \w     \q     \k     \f   Frames
#--------------------------------------------------------------------------
  1  \w   -119.00 -35.00   0.50    1.08    --  -47.95 -46.00-100.00  168
  2  \w    -50.00  25.00   0.50    1.08    --  -47.95  46.00  48.00  150
  3  \w    -23.00  54.00   0.50    1.08    --   47.95 -46.00-100.00  154
  4  \w     35.00 119.00   0.50    1.08    --   47.95  46.00  48.00  168
  5  \w    -50.00 -14.00   0.50    4.31    --  -86.25  46.00  48.00   72
  6  \w   -159.00 -73.00   0.50    4.31    --  -86.25 -46.00-100.00  172
  7  \w     95.00 178.00   0.50    4.31    --  107.74  46.00  48.00  166
  8  \w    -20.00  18.00   0.50    1.08    --   14.00 101.00 -45.36   76
  9  \w     -1.00  31.00   0.50    1.08    --   30.00  95.00  19.59   64
 10  \w      1.00  27.00   0.50    1.08    --   34.00  98.00-152.31   52
 11  \w     11.00  43.00   0.50    1.08    --   38.00  86.00  53.06   64
 12  \w     13.00  43.00   0.50    1.08    --   42.00  90.00-105.09   60
 13  \w     12.00  39.00   0.50    1.08    --   42.00  92.00-158.78   54
 14  \w     17.00  43.00   0.50    1.08    --   46.00  90.00  73.95   52
 15  \w    -71.00  25.00   0.50    1.08    --  -47.95  77.00 150.00  192
 16  \w   -121.00 -36.00   0.50    1.08    --  -47.95 -38.00-180.00  170
 17  \w   -121.00 -36.00   0.50    1.08    --  -47.95 -38.00 -30.00  170
 18  \w   -121.00 -36.00   0.50    1.08    --  -47.95 -38.00 120.00  170
 19  \w   -120.00 -25.00   0.50    1.08    --  -47.95 -77.00 -90.00  190
 20  \w     34.00  96.00   0.50    1.08    --   47.95-125.00  60.00  124
 21  \w     25.00 120.00   0.50    1.08    --   47.95  77.00  30.00  190
 22  \w     27.00 122.00   0.50    1.08    --   50.00  77.00 135.72  190
 23  \w     32.00 126.00   0.50    1.08    --   54.00  75.00 -28.49  188
 24  \w     33.00 126.00   0.50    1.08    --   54.00  74.00-144.39  186
 25  \w     37.00 131.00   0.50    1.08    --   58.00  74.00  10.64  188
 26  \w     37.00 131.00   0.50    1.08    --   58.00  72.00 101.08  188
 27  \w     36.00 131.00   0.50    1.08    --   58.00  76.00 154.31  190
 28  \w   -135.00 -40.00   0.50    1.08    --  -62.00 -75.00 141.18  190
 29  \w     40.00  65.00   0.50    1.08    --   62.00  75.00-107.78   50
 30  \w     41.00  66.00   0.50    1.08    --   62.00  73.00 -43.79   50
 31  \w     40.00  83.00   0.50    1.08    --   62.00  76.00 120.02   86
 32  \w     40.00  67.00   0.50    1.08    --   62.00  76.00-134.48   54
 33  \w    -70.00 -45.00   0.50    1.08    --  -66.00 -73.00  44.88   50
 34  \w    -72.00 -46.00   0.50    1.08    --  -66.00 -71.00 -92.60   52
 35  \w    -73.00 -47.00   0.50    1.08    --  -66.00 -68.00 -60.49   52
 36  \w    -72.00 -46.00   0.50    1.08    --  -66.00 -71.00 122.34   52
 37  \w   -134.00-109.00   0.50    1.08    --  -66.00 -69.00 -38.16   50
 38  \w    -74.00 -47.00   0.50    1.08    --  -66.00 -69.00 -38.16   54
 39  \w    103.00 129.00   0.50    1.08    --   66.00  76.00 -97.93   52
 40  \w     44.00  69.00   0.50    1.08    --   66.00  76.00 -97.93   50
 41  \w    -77.00 -51.00   0.50    4.31    --  -70.00 -68.00 129.11   52
 42  \w    -78.00 -52.00   0.50    4.31    --  -70.00 -66.00 164.30   52
 43  \w   -139.00-113.00   0.50    4.31    --  -74.00 -68.00   5.22   52
 44  \w    -80.00 -54.00   0.50    4.31    --  -74.00 -72.00  -3.23   52
 45  \w    -81.00 -55.00   0.50    4.31    --  -74.00 -68.00   5.22   52
 46  \w    -81.00 -56.00   0.50    4.31    --  -74.00 -64.00 -73.23   50
 47  \w    -79.00 -53.00   0.50    4.31    --  -74.00 -74.00 117.41   52
 48  \w    -80.00 -54.00   0.50    4.31    --  -74.00 -70.00 -99.59   52
 49  \w    -96.00 -60.00   0.50    4.31    --  -78.00 -64.00  46.27   72
 50  \w    -87.00 -60.00   0.50    4.31    --  -78.00 -64.00-156.32   54
 51  \w     55.00  81.00   0.50    4.31    --   78.00  77.00-158.07   52
 52  \w    -80.00 -55.00   0.50    4.31    --  -78.00 -76.00  40.82   50
 53  \w    -89.00 -63.00   0.50    4.31    --  -82.00 -68.00 105.21   52
 54  \w    -90.00 -64.00   0.50    4.31    --  -82.00 -65.00-137.14   52
 55  \w    -86.00 -60.00   0.50    4.31    --  -82.00 -76.00-139.01   52
 56  \w    -93.00 -59.00   0.50    4.31    --  -82.00 -76.00 101.58   68
 57  \w    -90.00 -65.00   0.50    4.31    --  -86.25 -72.00 122.19   50
 58  \w    -40.00 -13.00   0.50    4.31    --  -86.25  38.00  90.00   54
 59  \w   -123.00 -97.00   0.50    4.31    --  -86.25 -77.00-150.00   52
 60  \w    -94.00 -66.00   0.50    4.31    --  -86.25 -70.00-118.59   56
 61  \w   -159.00-108.00   0.50    4.31    --  -86.25 -77.00  41.73  102
 62  \w    -89.00 -63.00   0.50    4.31    --  -86.25 -77.00  60.00   52
 63  \w   -100.00 -65.00   0.50    4.31    --  -86.25 -75.00 -14.07   70
 64  \w   -110.00 -63.00   0.50    4.31    --  -86.25 -77.00  90.00   94
 65  \w   -101.00 -65.00   0.50    4.31    --  -86.25 -74.00  19.85   72
 66  \w    -88.00 -63.00   0.50    4.31    --  -86.25 -77.00-180.00   50
 67  \w   -159.00-110.00   0.50    4.31    --  -86.25 -77.00-180.00   98
 68  \w    -91.00 -65.00   0.50    4.31    --  -86.25 -77.00   0.00   52
 69  \w   -102.00 -63.00   0.50    4.31    --  -86.25 -77.00 -30.00   78
 70  \w   -145.00-119.00   0.50    4.31    --  -86.25 -77.00   0.00   52
 71  \w   -104.00 -66.00   0.50    4.31    --  -86.25 -77.00 -90.00   76
 72  \w   -152.00-119.00   0.50    4.31    --  -86.25 -57.00 120.00   66
 73  \w   -138.00 -66.00   0.50    4.31    --  -86.25 -74.00-174.01  144
 74  \w    -92.00 -63.00   0.50    4.31    --  -86.25 -77.00 150.00   58
 75  \w    -92.00 -66.00   0.50    4.31    --  -86.25 -73.00   5.29   52
 76  \w    -97.00 -67.00   0.50    4.31    --  -86.25 -68.00 158.49   60
 77  \w   -154.00-128.00   0.50    4.31    --  -86.25 -77.00 150.00   52
 78  \w    -98.00 -68.00   0.50    4.31    --  -86.25 -68.00 -59.90   60
 79  \w    -63.00 -30.00   0.50    4.31    --  -86.25  57.00-150.00   66
 80  \w    -88.00 -63.00   0.50    4.31    --  -86.25 -77.00  41.73   50
 81  \w    -96.00 -66.00   0.50    4.31    --  -86.25 -72.00 -83.77   60
 82  \w    -90.00 -63.00   0.50    4.31    --  -86.25 -77.00-150.00   54
 83  \w    -90.00 -64.00   0.50    4.31    --  -86.25 -75.00 -59.93   52
 84  \w     72.00 155.00   0.50    4.31    --   90.00  69.00  43.11  166
 85  \w     97.00 178.00   0.50    4.31    --  107.74  38.00-120.00  162
 86  \w     85.00 128.00   0.50    4.31    --  107.74  77.00 120.00   86
 87  \w     70.00 106.00   0.50    4.31    --  107.74 -99.00  30.00   72
 88  \w     38.00  68.00   0.50    4.31    --  107.74 -57.00-150.00   60
 89  \w     35.00  65.00   0.50    4.31    --  107.74 -57.00  30.00   60
 90  \w     86.00 157.00   0.50    4.31    --  107.74  77.00  60.00  142
 91  \w     36.00  61.00   0.50    4.31    --  107.74 -99.00  30.00   50
 92  \w     66.00 106.00   0.50    4.31    --  107.74 -99.00-120.00   80
 93  \w     39.00  65.00   0.50    4.31    --  107.74 -99.00-120.00   52
 94  \w    102.00 168.00   0.50    4.31    --  107.74  38.00 120.00  132
 95  \w     35.00  74.00   0.50    4.31    --  107.74 -99.00 -60.00   78
 96  \w     88.00 175.00   0.50    4.31    --  107.74  77.00  30.00  174
 97  \w     96.00 178.00   0.50    4.31    --  107.74  38.00 -60.00  164
 98  \w     75.00 105.00   0.50    4.31    --  107.74 -99.00  90.00   60
 99  \w     35.00  71.00   0.50    4.31    --  107.74 -99.00  90.00   72
100  \w    106.00 176.00   0.50    4.31    --  107.74  38.00-150.00  140
101  \w     88.00 174.00   0.50    4.31    --  107.74  77.00 -90.00  172
102  \w     77.00 106.00   0.50    4.31    --  107.74 -99.00 120.00   58
103  \w     95.00 175.00   0.50    4.31    --  107.74 125.00 -30.00  160
104  \w     46.00  72.00   0.50    4.31    --  107.74 -99.00 120.00   52
105  \w     35.00 109.00   0.50    4.31    --  107.74-125.00  30.00  148
106  \w    112.00 160.00   0.50    4.31    --  107.74  77.00 150.00   96
107  \w     39.00  68.00   0.50    4.31    --  107.74 -57.00 -90.00   58
108  \w    102.00 155.00   0.50    4.31    --  107.74  38.00   0.00  106
109  \w     39.00  64.00   0.50    4.31    --  107.74 -57.00   0.00   50
110  \w    121.00 173.00   0.50    4.31    --  107.74  38.00 -30.00  104
111  \w     37.00 107.00   0.50    4.31    --  107.74 -77.00 120.00  140
112  \w     77.00 103.00   0.50    4.31    --  107.74 -99.00 -60.00   52
113  \w     35.00  65.00   0.50    4.31    --  107.74 -57.00  60.00   60
;
_diffrn_measurement_device 'four-circle diffractometer'
_diffrn_measurement_device_type 'XtaLAB Synergy, Dualflex, HyPix'
_diffrn_measurement_method '\w scans'
_diffrn_orient_matrix_type 'CrysAlisPro convention (1999,Acta A55,543-557)'
_diffrn_orient_matrix_UB_11 -0.0107558000
_diffrn_orient_matrix_UB_12 -0.1260833000
_diffrn_orient_matrix_UB_13 0.0531454000
_diffrn_orient_matrix_UB_21 -0.1712932000
_diffrn_orient_matrix_UB_22 -0.0100106000
_diffrn_orient_matrix_UB_23 -0.0260945000
_diffrn_orient_matrix_UB_31 0.0859345000
_diffrn_orient_matrix_UB_32 -0.0214079000
_diffrn_orient_matrix_UB_33 -0.0859803000
_diffrn_radiation_monochromator mirror
_diffrn_radiation_probe x-ray
_diffrn_radiation_type 'Cu K\a'
_diffrn_radiation_wavelength 1.54184
_diffrn_reflns_av_R_equivalents 0.0597
_diffrn_reflns_av_unetI/netI 0.0306
_diffrn_reflns_Laue_measured_fraction_full 0.991
_diffrn_reflns_Laue_measured_fraction_max 0.991
_diffrn_reflns_limit_h_max 9
_diffrn_reflns_limit_h_min -9
_diffrn_reflns_limit_k_max 15
_diffrn_reflns_limit_k_min -15
_diffrn_reflns_limit_l_max 18
_diffrn_reflns_limit_l_min -18
_diffrn_reflns_number 42844
_diffrn_reflns_point_group_measured_fraction_full 0.991
_diffrn_reflns_point_group_measured_fraction_max 0.991
_diffrn_reflns_theta_full 67.069
_diffrn_reflns_theta_max 67.069
_diffrn_reflns_theta_min 2.994
_diffrn_source 'micro-focus sealed X-ray tube'
_diffrn_source_type 'PhotonJet (Cu) X-ray Source'
_exptl_absorpt_coefficient_mu 2.731
_exptl_absorpt_correction_T_max 1.000
_exptl_absorpt_correction_T_min 0.569
_exptl_absorpt_correction_type gaussian
_exptl_absorpt_process_details
;
CrysAlisPro 1.171.41.99a (Rigaku Oxford Diffraction, 2021)
Numerical absorption correction based on gaussian integration over
a multifaceted crystal model
Empirical absorption correction using spherical harmonics,
implemented in SCALE3 ABSPACK scaling algorithm.
;
_exptl_crystal_colour 'clear colourless'
_exptl_crystal_colour_lustre clear
_exptl_crystal_colour_primary colourless
_exptl_crystal_density_diffrn 1.498
_exptl_crystal_description irregular
_exptl_crystal_F_000 718
_exptl_crystal_size_max 0.169
_exptl_crystal_size_mid 0.075
_exptl_crystal_size_min 0.045
_refine_diff_density_max 0.367
_refine_diff_density_min -0.376
_refine_diff_density_rms 0.044
_refine_ls_extinction_coef 0.00104(18)
_refine_ls_extinction_expression Fc^*^=kFc[1+0.001xFc^2^\l^3^/sin(2\q)]^-1/4^
_refine_ls_extinction_method 'SHELXL-2018/3 (Sheldrick 2018)'
_refine_ls_goodness_of_fit_ref 1.061
_refine_ls_hydrogen_treatment constr
_refine_ls_matrix_type full
_refine_ls_number_parameters 426
_refine_ls_number_reflns 5438
_refine_ls_number_restraints 0
_refine_ls_restrained_S_all 1.061
_refine_ls_R_factor_all 0.0474
_refine_ls_R_factor_gt 0.0390
_refine_ls_shift/su_max 0.001
_refine_ls_shift/su_mean 0.000
_refine_ls_structure_factor_coef Fsqd
_refine_ls_weighting_details 'w=1/[\s^2^(Fo^2^)+(0.0435P)^2^+0.8547P] where P=(Fo^2^+2Fc^2^)/3'
_refine_ls_weighting_scheme calc
_refine_ls_wR_factor_gt 0.0973
_refine_ls_wR_factor_ref 0.1013
_reflns_Friedel_coverage 0.000
_reflns_number_gt 4650
_reflns_number_total 5438
_reflns_threshold_expression 'I > 2\s(I)'
_cod_data_source_file d2cc03413a2.cif
_cod_data_source_block 8
_cod_original_formula_sum 'C25 H32.50 B Cl0.50 F6 N3 O7 S2'
_cod_database_code 7130383
_shelx_shelxl_version_number 2018/3
_chemical_oxdiff_formula 'C54  H62  F12  N8  O14  S4  '
_shelx_space_group_comment
;
The symmetry employed for this shelxl refinement is uniquely defined
by the following loop, which should always be used as a source of
symmetry information in preference to the above space-group names.
They are only intended as comments.
;
_shelx_estimated_absorpt_t_max 0.887
_shelx_estimated_absorpt_t_min 0.655
_reflns_odcompleteness_completeness 99.14
_reflns_odcompleteness_iscentric 1
_reflns_odcompleteness_theta 66.97
_olex2_refinement_description
;
1. Fixed Uiso
 At 1.2 times of:
  All C(H) groups, All C(H,H) groups
 At 1.5 times of:
  All C(H,H,H) groups
2. Others
 Fixed Sof: Cl1(0.5) C23(0.5) C28(0.5) H28(0.5) C27(0.5) H27(0.5) C26(0.5)
 H26(0.5) C25(0.5) H25(0.5) C24(0.5) H24(0.5)
3.a Ternary CH refined with riding coordinates:
 C13(H13), C17(H17)
3.b Secondary CH2 refined with riding coordinates:
 C14(H14A,H14B), C15(H15A,H15B), C16(H16A,H16B), C18(H18A,H18B), C19(H19A,
 H19B), C20(H20A,H20B)
3.c Aromatic/amide H refined with riding coordinates:
 C4(H4), C5(H5), C6(H6), C7(H7), C28(H28), C27(H27), C26(H26), C25(H25),
 C24(H24)
3.d Fitted hexagon refined as free rotating group:
 C23(C28,C27,C26,C25,C24)
3.e Idealised Me refined as rotating group:
 C9(H9A,H9B,H9C), C10(H10A,H10B,H10C), C11(H11A,H11B,H11C), C12(H12A,H12B,H12C)
;
_olex2_exptl_crystal_mounting_method 'Hampton Reserach 20 micron nylon CryoLoop'
_olex2_submission_original_sample_id kre21_10
_olex2_submission_special_instructions 'No special instructions were received'
_oxdiff_diffrn_reflns_filtered 6138
_oxdiff_exptl_absorpt_empirical_details
;
Empirical correction (ABSPACK) includes:
- Absorption correction using spherical harmonics
- Frame scaling
- Detector area scaling
;
_oxdiff_exptl_absorpt_empirical_full_max 1.871
_oxdiff_exptl_absorpt_empirical_full_min 0.476

loop_
_space_group_symop_operation_xyz
'x, y, z'
'-x, -y, -z'

loop_
_atom_site_label
_atom_site_type_symbol
_atom_site_fract_x
_atom_site_fract_y
_atom_site_fract_z
_atom_site_U_iso_or_equiv
_atom_site_adp_type
_atom_site_occupancy
_atom_site_site_symmetry_order
_atom_site_calc_flag
_atom_site_refinement_flags_posn
_atom_site_refinement_flags_adp
_atom_site_refinement_flags_occupancy
_atom_site_disorder_assembly
_atom_site_disorder_group
S1 S 0.20570(8) 0.52090(4) 0.56791(4) 0.04709(18) Uani 1 1 d . . . . .
F1 F 0.09329(18) 0.69383(12) 0.60386(10) 0.0566(4) Uani 1 1 d . . . . .
F2 F 0.0677(2) 0.69119(12) 0.47318(12) 0.0769(5) Uani 1 1 d . . . . .
F3 F 0.30592(18) 0.72864(11) 0.50005(10) 0.0577(4) Uani 1 1 d . . . . .
O1 O 0.38794(19) 0.35077(11) 0.67981(10) 0.0402(4) Uani 1 1 d . . . . .
O2 O 0.32467(19) 0.53181(11) 0.63625(10) 0.0379(4) Uani 1 1 d . . . . .
O3 O 0.3024(3) 0.50007(18) 0.49424(14) 0.0801(7) Uani 1 1 d . . . . .
O4 O 0.0578(3) 0.46025(15) 0.61678(16) 0.0795(7) Uani 1 1 d . . . . .
N1 N 0.4784(2) 0.46637(12) 0.74628(10) 0.0274(3) Uani 1 1 d . . . . .
N2 N 0.52704(18) 0.66082(12) 0.69435(10) 0.0246(3) Uani 1 1 d . . . . .
N3 N 0.37124(19) 0.56785(13) 0.83822(10) 0.0278(4) Uani 1 1 d . . . . .
C1 C 0.3998(3) 0.44123(16) 0.68810(14) 0.0330(5) Uani 1 1 d . . . . .
C2 C 0.5786(2) 0.38401(15) 0.80204(12) 0.0281(4) Uani 1 1 d . . . . .
C3 C 0.5561(3) 0.27182(15) 0.81256(13) 0.0315(4) Uani 1 1 d . . . . .
C4 C 0.6593(3) 0.20154(17) 0.86789(14) 0.0374(5) Uani 1 1 d . . . . .
H4 H 0.651252 0.123959 0.878195 0.045 Uiso 1 1 calc R U . . .
C5 C 0.7719(3) 0.24037(17) 0.90797(14) 0.0374(5) Uani 1 1 d . . . . .
H5 H 0.836556 0.189225 0.945997 0.045 Uiso 1 1 calc R U . . .
C6 C 0.7911(2) 0.35296(17) 0.89311(13) 0.0333(4) Uani 1 1 d . . . . .
H6 H 0.870028 0.379630 0.919615 0.040 Uiso 1 1 calc R U . . .
C7 C 0.6934(2) 0.42631(16) 0.83894(13) 0.0297(4) Uani 1 1 d . . . . .
H7 H 0.704800 0.504072 0.827311 0.036 Uiso 1 1 calc R U . . .
C8 C 0.4569(2) 0.57085(15) 0.76008(12) 0.0251(4) Uani 1 1 d . . . . .
C9 C 0.6693(2) 0.65769(16) 0.62572(13) 0.0317(4) Uani 1 1 d . . . . .
H9A H 0.633408 0.675578 0.566931 0.047 Uiso 1 1 calc R U . . .
H9B H 0.713046 0.583061 0.642972 0.047 Uiso 1 1 calc R U . . .
H9C H 0.756612 0.712322 0.621361 0.047 Uiso 1 1 calc R U . . .
C10 C 0.4650(2) 0.77218(15) 0.68298(14) 0.0309(4) Uani 1 1 d . . . . .
H10A H 0.538206 0.813273 0.705137 0.046 Uiso 1 1 calc R U . . .
H10B H 0.351855 0.765192 0.717538 0.046 Uiso 1 1 calc R U . . .
H10C H 0.463595 0.812388 0.618659 0.046 Uiso 1 1 calc R U . . .
C11 C 0.2536(3) 0.47412(18) 0.89477(15) 0.0418(5) Uani 1 1 d . . . . .
H11A H 0.155889 0.502359 0.923609 0.063 Uiso 1 1 calc R U . . .
H11B H 0.308103 0.422338 0.941558 0.063 Uiso 1 1 calc R U . . .
H11C H 0.218545 0.435287 0.856788 0.063 Uiso 1 1 calc R U . . .
C12 C 0.3981(3) 0.65094(18) 0.88053(14) 0.0349(5) Uani 1 1 d . . . . .
H12A H 0.305333 0.700805 0.875609 0.052 Uiso 1 1 calc R U . . .
H12B H 0.502574 0.694415 0.849508 0.052 Uiso 1 1 calc R U . . .
H12C H 0.404334 0.612839 0.944581 0.052 Uiso 1 1 calc R U . . .
C13 C 0.4814(3) 0.14327(17) 0.71202(14) 0.0378(5) Uani 1 1 d . . . . .
H13 H 0.594261 0.169687 0.674781 0.045 Uiso 1 1 calc R U . . .
C14 C 0.3575(3) 0.14648(19) 0.64832(15) 0.0431(5) Uani 1 1 d . . . . .
H14A H 0.365049 0.221933 0.602070 0.052 Uiso 1 1 calc R U . . .
H14B H 0.391207 0.093419 0.616350 0.052 Uiso 1 1 calc R U . . .
C15 C 0.1754(3) 0.11790(19) 0.69584(17) 0.0461(6) Uani 1 1 d . . . . .
H15A H 0.102957 0.139413 0.649228 0.055 Uiso 1 1 calc R U . . .
H15B H 0.160296 0.036234 0.726562 0.055 Uiso 1 1 calc R U . . .
C16 C 0.1170(3) 0.17444(19) 0.76581(17) 0.0448(5) Uani 1 1 d . . . . .
H16A H 0.014539 0.133591 0.805708 0.054 Uiso 1 1 calc R U . . .
H16B H 0.086810 0.250970 0.733173 0.054 Uiso 1 1 calc R U . . .
C17 C 0.2434(3) 0.18150(17) 0.82603(15) 0.0389(5) Uani 1 1 d . . . . .
H17 H 0.203739 0.234658 0.857900 0.047 Uiso 1 1 calc R U . . .
C18 C 0.2687(3) 0.06755(18) 0.89794(15) 0.0442(5) Uani 1 1 d . . . . .
H18A H 0.342906 0.079840 0.937289 0.053 Uiso 1 1 calc R U . . .
H18B H 0.159684 0.037310 0.936568 0.053 Uiso 1 1 calc R U . . .
C19 C 0.3435(3) -0.01970(18) 0.85759(16) 0.0481(6) Uani 1 1 d . . . . .
H19A H 0.379424 -0.082203 0.906545 0.058 Uiso 1 1 calc R U . . .
H19B H 0.255292 -0.049619 0.834990 0.058 Uiso 1 1 calc R U . . .
C20 C 0.4922(3) 0.02434(17) 0.78011(16) 0.0446(5) Uani 1 1 d . . . . .
H20A H 0.506655 -0.027773 0.745872 0.053 Uiso 1 1 calc R U . . .
H20B H 0.593648 0.023015 0.806971 0.053 Uiso 1 1 calc R U . . .
C21 C 0.1653(3) 0.66933(18) 0.53375(15) 0.0397(5) Uani 1 1 d . . . . .
B1 B 0.4254(3) 0.22391(18) 0.76809(16) 0.0342(5) Uani 1 1 d . . . . .
S2 S 0.08505(6) 0.28226(4) 1.16997(3) 0.03233(14) Uani 1 1 d . . . . .
F4 F 0.04707(18) 0.20840(13) 1.04100(10) 0.0605(4) Uani 1 1 d . . . . .
F5 F 0.30073(15) 0.21512(10) 1.05991(9) 0.0437(3) Uani 1 1 d . . . . .
F6 F 0.12931(19) 0.08641(11) 1.15481(11) 0.0633(4) Uani 1 1 d . . . . .
O5 O 0.0988(2) 0.39191(13) 1.10289(12) 0.0568(5) Uani 1 1 d . . . . .
O6 O -0.08087(17) 0.24003(15) 1.21589(10) 0.0474(4) Uani 1 1 d . . . . .
O7 O 0.20821(18) 0.26372(15) 1.22746(10) 0.0473(4) Uani 1 1 d . . . . .
C22 C 0.1433(3) 0.19289(17) 1.10377(14) 0.0351(5) Uani 1 1 d . . . . .
Cl1 Cl 0.32021(16) 0.98029(11) 0.47668(9) 0.0476(3) Uani 0.5 1 d . . P A -1
C23 C 0.1097(3) 0.9947(3) 0.4934(2) 0.0297(9) Uani 0.5 1 d G . P A -1
C28 C 0.0274(4) 1.0412(3) 0.42066(17) 0.0342(14) Uani 0.5 1 d G . P A -1
H28 H 0.088298 1.066096 0.360537 0.041 Uiso 0.5 1 calc R U P A -1
C27 C -0.1440(4) 1.0514(2) 0.4359(2) 0.0423(11) Uani 0.5 1 d G . P A -1
H27 H -0.200260 1.083235 0.386118 0.051 Uiso 0.5 1 calc R U P A -1
C26 C -0.2331(3) 1.0151(3) 0.5238(2) 0.0477(14) Uani 0.5 1 d G . P A -1
H26 H -0.350253 1.022011 0.534220 0.057 Uiso 0.5 1 calc R U P A -1
C25 C -0.1508(4) 0.9685(3) 0.59661(17) 0.0408(10) Uani 0.5 1 d G . P A -1
H25 H -0.211689 0.943645 0.656741 0.049 Uiso 0.5 1 calc R U P A -1
C24 C 0.0206(4) 0.9583(3) 0.58142(19) 0.0407(17) Uani 0.5 1 d G . P A -1
H24 H 0.076870 0.926504 0.631162 0.049 Uiso 0.5 1 calc R U P A -1

loop_
_atom_site_aniso_label
_atom_site_aniso_U_11
_atom_site_aniso_U_22
_atom_site_aniso_U_33
_atom_site_aniso_U_23
_atom_site_aniso_U_13
_atom_site_aniso_U_12
S1 0.0646(4) 0.0365(3) 0.0540(4) -0.0222(3) -0.0342(3) 0.0051(3)
F1 0.0568(9) 0.0595(9) 0.0578(9) -0.0292(7) -0.0036(7) 0.0147(7)
F2 0.1109(14) 0.0564(9) 0.0869(12) -0.0284(8) -0.0746(11) 0.0228(9)
F3 0.0602(9) 0.0479(8) 0.0501(8) -0.0008(6) -0.0024(7) -0.0078(7)
O1 0.0540(9) 0.0285(7) 0.0431(9) -0.0151(6) -0.0162(7) -0.0021(6)
O2 0.0506(9) 0.0301(7) 0.0397(8) -0.0133(6) -0.0232(7) 0.0008(6)
O3 0.1252(19) 0.0848(14) 0.0664(13) -0.0579(12) -0.0495(13) 0.0492(13)
O4 0.0749(13) 0.0473(10) 0.1127(17) -0.0067(10) -0.0494(13) -0.0205(9)
N1 0.0322(8) 0.0250(8) 0.0259(8) -0.0093(6) -0.0060(7) -0.0008(6)
N2 0.0273(8) 0.0255(8) 0.0213(8) -0.0092(6) -0.0027(6) -0.0006(6)
N3 0.0272(8) 0.0314(8) 0.0220(8) -0.0070(6) -0.0013(7) 0.0015(6)
C1 0.0370(11) 0.0280(10) 0.0329(11) -0.0082(8) -0.0075(9) -0.0021(8)
C2 0.0298(10) 0.0291(9) 0.0227(10) -0.0070(7) -0.0015(8) 0.0032(8)
C3 0.0373(11) 0.0289(10) 0.0245(10) -0.0076(8) 0.0017(8) -0.0004(8)
C4 0.0475(13) 0.0294(10) 0.0327(11) -0.0086(8) -0.0043(10) 0.0042(9)
C5 0.0413(12) 0.0389(11) 0.0298(11) -0.0089(9) -0.0068(9) 0.0108(9)
C6 0.0310(10) 0.0411(11) 0.0277(10) -0.0127(9) -0.0037(8) 0.0042(8)
C7 0.0314(10) 0.0308(10) 0.0263(10) -0.0109(8) -0.0013(8) 0.0009(8)
C8 0.0248(9) 0.0269(9) 0.0247(10) -0.0098(7) -0.0052(8) -0.0002(7)
C9 0.0341(11) 0.0354(10) 0.0250(10) -0.0128(8) 0.0015(8) -0.0020(8)
C10 0.0327(10) 0.0258(9) 0.0334(11) -0.0095(8) -0.0046(9) 0.0016(8)
C11 0.0364(12) 0.0396(12) 0.0342(12) 0.0008(9) 0.0070(9) -0.0023(9)
C12 0.0354(11) 0.0488(12) 0.0262(10) -0.0198(9) -0.0060(9) 0.0067(9)
C13 0.0415(12) 0.0373(11) 0.0338(11) -0.0172(9) 0.0066(9) -0.0059(9)
C14 0.0543(14) 0.0407(12) 0.0383(13) -0.0228(10) 0.0011(11) -0.0066(10)
C15 0.0535(14) 0.0419(12) 0.0480(14) -0.0228(10) -0.0058(11) -0.0062(10)
C16 0.0418(13) 0.0411(12) 0.0535(14) -0.0227(10) 0.0000(11) -0.0041(10)
C17 0.0440(12) 0.0340(11) 0.0413(12) -0.0213(9) 0.0032(10) -0.0018(9)
C18 0.0507(14) 0.0381(12) 0.0369(12) -0.0125(9) 0.0111(10) -0.0075(10)
C19 0.0652(16) 0.0296(11) 0.0434(13) -0.0105(9) 0.0027(12) -0.0032(10)
C20 0.0554(14) 0.0337(11) 0.0481(14) -0.0225(10) -0.0007(11) 0.0045(10)
C21 0.0458(13) 0.0407(11) 0.0365(12) -0.0136(9) -0.0169(10) 0.0016(10)
B1 0.0440(14) 0.0259(11) 0.0297(12) -0.0077(9) -0.0023(10) -0.0015(9)
S2 0.0286(3) 0.0431(3) 0.0251(3) -0.0126(2) -0.00196(19) 0.0017(2)
F4 0.0566(9) 0.0917(11) 0.0520(9) -0.0418(8) -0.0244(7) 0.0036(8)
F5 0.0365(7) 0.0536(7) 0.0448(7) -0.0266(6) 0.0034(6) 0.0015(5)
F6 0.0671(10) 0.0336(7) 0.0811(11) -0.0132(7) -0.0038(8) -0.0057(6)
O5 0.0784(12) 0.0385(9) 0.0458(10) -0.0112(7) 0.0032(9) 0.0105(8)
O6 0.0243(7) 0.0823(12) 0.0322(8) -0.0171(8) -0.0008(6) 0.0000(7)
O7 0.0315(8) 0.0807(12) 0.0375(9) -0.0285(8) -0.0093(7) -0.0030(7)
C22 0.0335(11) 0.0371(11) 0.0365(12) -0.0129(9) -0.0099(9) -0.0028(8)
Cl1 0.0392(7) 0.0457(6) 0.0461(7) -0.0025(5) -0.0036(6) 0.0004(6)
C23 0.037(2) 0.0253(19) 0.030(2) -0.0132(16) -0.006(2) -0.0011(17)
C28 0.046(4) 0.032(3) 0.020(3) -0.006(2) -0.001(2) -0.006(2)
C27 0.052(3) 0.033(2) 0.042(3) -0.006(2) -0.024(3) 0.007(2)
C26 0.031(3) 0.043(3) 0.065(4) -0.014(2) -0.007(3) 0.001(3)
C25 0.040(3) 0.044(2) 0.031(2) -0.0074(19) 0.005(2) -0.008(2)
C24 0.050(4) 0.037(3) 0.036(4) -0.009(3) -0.016(3) -0.006(2)

loop_
_atom_type_symbol
_atom_type_description
_atom_type_scat_dispersion_real
_atom_type_scat_dispersion_imag
_atom_type_scat_source
C C 0.0181 0.0091 'International Tables Vol C Tables 4.2.6.8 and 6.1.1.4'
H H 0.0000 0.0000 'International Tables Vol C Tables 4.2.6.8 and 6.1.1.4'
B B 0.0090 0.0039 'International Tables Vol C Tables 4.2.6.8 and 6.1.1.4'
Cl Cl 0.3639 0.7018 'International Tables Vol C Tables 4.2.6.8 and 6.1.1.4'
F F 0.0727 0.0534 'International Tables Vol C Tables 4.2.6.8 and 6.1.1.4'
N N 0.0311 0.0180 'International Tables Vol C Tables 4.2.6.8 and 6.1.1.4'
O O 0.0492 0.0322 'International Tables Vol C Tables 4.2.6.8 and 6.1.1.4'
S S 0.3331 0.5567 'International Tables Vol C Tables 4.2.6.8 and 6.1.1.4'

loop_
_exptl_crystal_face_index_h
_exptl_crystal_face_index_k
_exptl_crystal_face_index_l
_exptl_crystal_face_perp_dist
4 -2 -6 0.0680
1 -4 -10 0.0585
-3 -5 -9 0.0635
-5 -1 0 0.0912
2 5 10 0.0093
0 2 -8 0.0345
1 -7 3 0.0243
-1 7 -3 0.0150
-2 6 7 0.0344
-3 2 -8 0.0361
-1 -8 -2 0.0540

loop_
_geom_angle_atom_site_label_1
_geom_angle_atom_site_label_2
_geom_angle_atom_site_label_3
_geom_angle
_geom_angle_site_symmetry_1
_geom_angle_site_symmetry_3
_geom_angle_publ_flag
O2 S1 C21 91.92(8) . . ?
O3 S1 O2 109.45(11) . . ?
O3 S1 C21 108.74(12) . . ?
O4 S1 O2 110.28(11) . . ?
O4 S1 O3 123.46(15) . . ?
O4 S1 C21 108.38(12) . . ?
C1 O1 B1 121.46(16) . . ?
C1 O2 S1 121.90(12) . . ?
C1 N1 C2 120.43(16) . . ?
C1 N1 C8 120.62(15) . . ?
C8 N1 C2 118.80(15) . . ?
C8 N2 C9 123.05(16) . . ?
C8 N2 C10 122.27(16) . . ?
C9 N2 C10 114.66(14) . . ?
C8 N3 C11 122.00(17) . . ?
C8 N3 C12 122.79(16) . . ?
C11 N3 C12 114.90(17) . . ?
O1 C1 O2 121.11(18) . . ?
O1 C1 N1 126.89(18) . . ?
N1 C1 O2 111.98(16) . . ?
C3 C2 N1 119.24(17) . . ?
C7 C2 N1 115.73(16) . . ?
C7 C2 C3 125.01(18) . . ?
C2 C3 C4 113.56(18) . . ?
C2 C3 B1 124.68(17) . . ?
C4 C3 B1 121.75(18) . . ?
C3 C4 H4 118.5 . . ?
C5 C4 C3 123.03(19) . . ?
C5 C4 H4 118.5 . . ?
C4 C5 H5 119.7 . . ?
C6 C5 C4 120.59(19) . . ?
C6 C5 H5 119.7 . . ?
C5 C6 H6 120.5 . . ?
C5 C6 C7 119.01(19) . . ?
C7 C6 H6 120.5 . . ?
C2 C7 H7 120.6 . . ?
C6 C7 C2 118.76(18) . . ?
C6 C7 H7 120.6 . . ?
N2 C8 N1 117.60(16) . . ?
N3 C8 N1 116.49(16) . . ?
N3 C8 N2 125.90(17) . . ?
N2 C9 H9A 109.5 . . ?
N2 C9 H9B 109.5 . . ?
N2 C9 H9C 109.5 . . ?
H9A C9 H9B 109.5 . . ?
H9A C9 H9C 109.5 . . ?
H9B C9 H9C 109.5 . . ?
N2 C10 H10A 109.5 . . ?
N2 C10 H10B 109.5 . . ?
N2 C10 H10C 109.5 . . ?
H10A C10 H10B 109.5 . . ?
H10A C10 H10C 109.5 . . ?
H10B C10 H10C 109.5 . . ?
N3 C11 H11A 109.5 . . ?
N3 C11 H11B 109.5 . . ?
N3 C11 H11C 109.5 . . ?
H11A C11 H11B 109.5 . . ?
H11A C11 H11C 109.5 . . ?
H11B C11 H11C 109.5 . . ?
N3 C12 H12A 109.5 . . ?
N3 C12 H12B 109.5 . . ?
N3 C12 H12C 109.5 . . ?
H12A C12 H12B 109.5 . . ?
H12A C12 H12C 109.5 . . ?
H12B C12 H12C 109.5 . . ?
C14 C13 H13 108.8 . . ?
C14 C13 C20 112.04(18) . . ?
C14 C13 B1 109.81(18) . . ?
C20 C13 H13 108.8 . . ?
C20 C13 B1 108.40(17) . . ?
B1 C13 H13 108.8 . . ?
C13 C14 H14A 108.6 . . ?
C13 C14 H14B 108.6 . . ?
H14A C14 H14B 107.6 . . ?
C15 C14 C13 114.51(19) . . ?
C15 C14 H14A 108.6 . . ?
C15 C14 H14B 108.6 . . ?
C14 C15 H15A 108.6 . . ?
C14 C15 H15B 108.6 . . ?
H15A C15 H15B 107.6 . . ?
C16 C15 C14 114.76(18) . . ?
C16 C15 H15A 108.6 . . ?
C16 C15 H15B 108.6 . . ?
C15 C16 H16A 108.3 . . ?
C15 C16 H16B 108.3 . . ?
C15 C16 C17 116.01(19) . . ?
H16A C16 H16B 107.4 . . ?
C17 C16 H16A 108.3 . . ?
C17 C16 H16B 108.3 . . ?
C16 C17 H17 108.8 . . ?
C16 C17 C18 113.46(18) . . ?
C16 C17 B1 112.01(18) . . ?
C18 C17 H17 108.8 . . ?
C18 C17 B1 104.95(18) . . ?
B1 C17 H17 108.8 . . ?
C17 C18 H18A 108.7 . . ?
C17 C18 H18B 108.7 . . ?
H18A C18 H18B 107.6 . . ?
C19 C18 C17 114.19(19) . . ?
C19 C18 H18A 108.7 . . ?
C19 C18 H18B 108.7 . . ?
C18 C19 H19A 108.6 . . ?
C18 C19 H19B 108.6 . . ?
H19A C19 H19B 107.6 . . ?
C20 C19 C18 114.61(17) . . ?
C20 C19 H19A 108.6 . . ?
C20 C19 H19B 108.6 . . ?
C13 C20 H20A 108.2 . . ?
C13 C20 H20B 108.2 . . ?
C19 C20 C13 116.46(19) . . ?
C19 C20 H20A 108.2 . . ?
C19 C20 H20B 108.2 . . ?
H20A C20 H20B 107.3 . . ?
F1 C21 S1 110.12(15) . . ?
F1 C21 F2 109.8(2) . . ?
F1 C21 F3 108.34(18) . . ?
F2 C21 S1 108.29(15) . . ?
F2 C21 F3 110.46(19) . . ?
F3 C21 S1 109.83(16) . . ?
C3 B1 O1 99.93(14) . . ?
C13 B1 O1 102.07(16) . . ?
C13 B1 C3 121.20(19) . . ?
C13 B1 C17 108.13(17) . . ?
C17 B1 O1 103.50(16) . . ?
C17 B1 C3 118.44(18) . . ?
O5 S2 O6 116.12(11) . . ?
O5 S2 C22 103.50(10) . . ?
O6 S2 C22 102.78(10) . . ?
O7 S2 O5 113.56(11) . . ?
O7 S2 O6 115.02(9) . . ?
O7 S2 C22 103.53(10) . . ?
F4 C22 S2 110.42(15) . . ?
F4 C22 F5 106.87(17) . . ?
F5 C22 S2 111.67(13) . . ?
F6 C22 S2 111.95(15) . . ?
F6 C22 F4 108.27(17) . . ?
F6 C22 F5 107.45(17) . . ?
C28 C23 Cl1 121.0(2) . . ?
C28 C23 C24 120.0 . . ?
C24 C23 Cl1 119.0(2) . . ?
C23 C28 H28 120.0 . . ?
C27 C28 C23 120.0 . . ?
C27 C28 H28 120.0 . . ?
C28 C27 H27 120.0 . . ?
C26 C27 C28 120.0 . . ?
C26 C27 H27 120.0 . . ?
C27 C26 H26 120.0 . . ?
C27 C26 C25 120.0 . . ?
C25 C26 H26 120.0 . . ?
C26 C25 H25 120.0 . . ?
C24 C25 C26 120.0 . . ?
C24 C25 H25 120.0 . . ?
C23 C24 H24 120.0 . . ?
C25 C24 C23 120.0 . . ?
C25 C24 H24 120.0 . . ?

loop_
_geom_bond_atom_site_label_1
_geom_bond_atom_site_label_2
_geom_bond_distance
_geom_bond_site_symmetry_2
_geom_bond_publ_flag
S1 O2 1.6145(14) . ?
S1 O3 1.403(2) . ?
S1 O4 1.398(2) . ?
S1 C21 1.831(2) . ?
F1 C21 1.306(3) . ?
F2 C21 1.308(2) . ?
F3 C21 1.309(3) . ?
O1 C1 1.215(2) . ?
O1 B1 1.812(3) . ?
O2 C1 1.379(2) . ?
N1 C1 1.334(2) . ?
N1 C2 1.468(2) . ?
N1 C8 1.430(2) . ?
N2 C8 1.319(2) . ?
N2 C9 1.465(2) . ?
N2 C10 1.468(2) . ?
N3 C8 1.310(2) . ?
N3 C11 1.472(2) . ?
N3 C12 1.474(3) . ?
C2 C3 1.397(3) . ?
C2 C7 1.388(3) . ?
C3 C4 1.409(3) . ?
C3 B1 1.605(3) . ?
C4 H4 0.9500 . ?
C4 C5 1.385(3) . ?
C5 H5 0.9500 . ?
C5 C6 1.383(3) . ?
C6 H6 0.9500 . ?
C6 C7 1.387(3) . ?
C7 H7 0.9500 . ?
C9 H9A 0.9800 . ?
C9 H9B 0.9800 . ?
C9 H9C 0.9800 . ?
C10 H10A 0.9800 . ?
C10 H10B 0.9800 . ?
C10 H10C 0.9800 . ?
C11 H11A 0.9800 . ?
C11 H11B 0.9800 . ?
C11 H11C 0.9800 . ?
C12 H12A 0.9800 . ?
C12 H12B 0.9800 . ?
C12 H12C 0.9800 . ?
C13 H13 1.0000 . ?
C13 C14 1.538(3) . ?
C13 C20 1.551(3) . ?
C13 B1 1.597(3) . ?
C14 H14A 0.9900 . ?
C14 H14B 0.9900 . ?
C14 C15 1.536(3) . ?
C15 H15A 0.9900 . ?
C15 H15B 0.9900 . ?
C15 C16 1.535(3) . ?
C16 H16A 0.9900 . ?
C16 H16B 0.9900 . ?
C16 C17 1.544(3) . ?
C17 H17 1.0000 . ?
C17 C18 1.554(3) . ?
C17 B1 1.602(3) . ?
C18 H18A 0.9900 . ?
C18 H18B 0.9900 . ?
C18 C19 1.541(3) . ?
C19 H19A 0.9900 . ?
C19 H19B 0.9900 . ?
C19 C20 1.533(3) . ?
C20 H20A 0.9900 . ?
C20 H20B 0.9900 . ?
S2 O5 1.4369(16) . ?
S2 O6 1.4393(15) . ?
S2 O7 1.4348(15) . ?
S2 C22 1.813(2) . ?
F4 C22 1.334(2) . ?
F5 C22 1.337(2) . ?
F6 C22 1.322(2) . ?
Cl1 C23 1.710(3) . ?
C23 C28 1.3900 . ?
C23 C24 1.3900 . ?
C28 H28 0.9500 . ?
C28 C27 1.3900 . ?
C27 H27 0.9500 . ?
C27 C26 1.3900 . ?
C26 H26 0.9500 . ?
C26 C25 1.3900 . ?
C25 H25 0.9500 . ?
C25 C24 1.3900 . ?
C24 H24 0.9500 . ?

loop_
_geom_torsion_atom_site_label_1
_geom_torsion_atom_site_label_2
_geom_torsion_atom_site_label_3
_geom_torsion_atom_site_label_4
_geom_torsion
_geom_torsion_site_symmetry_1
_geom_torsion_site_symmetry_2
_geom_torsion_site_symmetry_3
_geom_torsion_site_symmetry_4
_geom_torsion_publ_flag
S1 O2 C1 O1 4.9(3) . . . . ?
S1 O2 C1 N1 -173.59(14) . . . . ?
O2 S1 C21 F1 -60.92(16) . . . . ?
O2 S1 C21 F2 179.01(17) . . . . ?
O2 S1 C21 F3 58.31(16) . . . . ?
O3 S1 O2 C1 -70.12(19) . . . . ?
O3 S1 C21 F1 -172.22(16) . . . . ?
O3 S1 C21 F2 67.7(2) . . . . ?
O3 S1 C21 F3 -52.99(19) . . . . ?
O4 S1 O2 C1 68.81(19) . . . . ?
O4 S1 C21 F1 51.20(19) . . . . ?
O4 S1 C21 F2 -68.9(2) . . . . ?
O4 S1 C21 F3 170.44(16) . . . . ?
N1 C2 C3 C4 -179.76(17) . . . . ?
N1 C2 C3 B1 -0.4(3) . . . . ?
N1 C2 C7 C6 179.37(17) . . . . ?
C1 O1 B1 C3 -28.8(2) . . . . ?
C1 O1 B1 C13 -153.89(19) . . . . ?
C1 O1 B1 C17 93.9(2) . . . . ?
C1 N1 C2 C3 -17.2(3) . . . . ?
C1 N1 C2 C7 161.28(18) . . . . ?
C1 N1 C8 N2 -71.9(2) . . . . ?
C1 N1 C8 N3 109.3(2) . . . . ?
C2 N1 C1 O1 7.0(3) . . . . ?
C2 N1 C1 O2 -174.59(16) . . . . ?
C2 N1 C8 N2 112.47(19) . . . . ?
C2 N1 C8 N3 -66.3(2) . . . . ?
C2 C3 C4 C5 0.1(3) . . . . ?
C2 C3 B1 O1 18.9(2) . . . . ?
C2 C3 B1 C13 129.6(2) . . . . ?
C2 C3 B1 C17 -92.5(2) . . . . ?
C3 C2 C7 C6 -2.2(3) . . . . ?
C3 C4 C5 C6 -1.6(3) . . . . ?
C4 C3 B1 O1 -161.85(18) . . . . ?
C4 C3 B1 C13 -51.1(3) . . . . ?
C4 C3 B1 C17 86.8(3) . . . . ?
C4 C5 C6 C7 1.3(3) . . . . ?
C5 C6 C7 C2 0.5(3) . . . . ?
C7 C2 C3 C4 1.9(3) . . . . ?
C7 C2 C3 B1 -178.79(19) . . . . ?
C8 N1 C1 O1 -168.5(2) . . . . ?
C8 N1 C1 O2 9.9(3) . . . . ?
C8 N1 C2 C3 158.38(17) . . . . ?
C8 N1 C2 C7 -23.1(2) . . . . ?
C9 N2 C8 N1 -22.8(2) . . . . ?
C9 N2 C8 N3 155.88(18) . . . . ?
C10 N2 C8 N1 155.54(16) . . . . ?
C10 N2 C8 N3 -25.8(3) . . . . ?
C11 N3 C8 N1 -21.6(3) . . . . ?
C11 N3 C8 N2 159.72(18) . . . . ?
C12 N3 C8 N1 151.60(16) . . . . ?
C12 N3 C8 N2 -27.1(3) . . . . ?
C13 C14 C15 C16 44.9(3) . . . . ?
C14 C13 C20 C19 -73.5(2) . . . . ?
C14 C13 B1 O1 -48.7(2) . . . . ?
C14 C13 B1 C3 -158.30(18) . . . . ?
C14 C13 B1 C17 60.1(2) . . . . ?
C14 C15 C16 C17 -40.1(3) . . . . ?
C15 C16 C17 C18 -72.1(2) . . . . ?
C15 C16 C17 B1 46.5(3) . . . . ?
C16 C17 C18 C19 63.6(3) . . . . ?
C16 C17 B1 O1 52.0(2) . . . . ?
C16 C17 B1 C3 161.43(18) . . . . ?
C16 C17 B1 C13 -55.7(2) . . . . ?
C17 C18 C19 C20 45.4(3) . . . . ?
C18 C17 B1 O1 175.58(15) . . . . ?
C18 C17 B1 C3 -75.0(2) . . . . ?
C18 C17 B1 C13 67.8(2) . . . . ?
C18 C19 C20 C13 -39.2(3) . . . . ?
C20 C13 C14 C15 64.8(2) . . . . ?
C20 C13 B1 O1 -171.39(16) . . . . ?
C20 C13 B1 C3 79.0(2) . . . . ?
C20 C13 B1 C17 -62.6(2) . . . . ?
C21 S1 O2 C1 179.22(17) . . . . ?
B1 O1 C1 O2 -160.06(17) . . . . ?
B1 O1 C1 N1 18.2(3) . . . . ?
B1 C3 C4 C5 -179.3(2) . . . . ?
B1 C13 C14 C15 -55.7(2) . . . . ?
B1 C13 C20 C19 47.8(3) . . . . ?
B1 C17 C18 C19 -59.0(2) . . . . ?
O5 S2 C22 F4 -56.00(17) . . . . ?
O5 S2 C22 F5 62.76(16) . . . . ?
O5 S2 C22 F6 -176.71(15) . . . . ?
O6 S2 C22 F4 65.24(16) . . . . ?
O6 S2 C22 F5 -176.00(14) . . . . ?
O6 S2 C22 F6 -55.47(16) . . . . ?
O7 S2 C22 F4 -174.72(14) . . . . ?
O7 S2 C22 F5 -55.96(16) . . . . ?
O7 S2 C22 F6 64.57(16) . . . . ?
Cl1 C23 C28 C27 179.6(3) . . . . ?
Cl1 C23 C24 C25 -179.6(3) . . . . ?
C23 C28 C27 C26 0.0 . . . . ?
C28 C23 C24 C25 0.0 . . . . ?
C28 C27 C26 C25 0.0 . . . . ?
C27 C26 C25 C24 0.0 . . . . ?
C26 C25 C24 C23 0.0 . . . . ?
C24 C23 C28 C27 0.0 . . . . ?

loop_
_exptl_oxdiff_crystal_face_indexfrac_h
_exptl_oxdiff_crystal_face_indexfrac_k
_exptl_oxdiff_crystal_face_indexfrac_l
_exptl_oxdiff_crystal_face_x
_exptl_oxdiff_crystal_face_y
_exptl_oxdiff_crystal_face_z
3.8849 -1.7540 -5.6511 -0.1210 -0.5004 0.8573
0.9242 -4.3338 -9.5183 0.0306 0.1335 0.9906
-2.5376 -4.9801 -9.0933 0.1719 0.7218 0.6704
-5.0819 -1.1040 0.2998 0.2098 0.8737 -0.4389
1.6815 5.0442 9.6657 -0.1404 -0.5907 -0.7946
0.0763 2.3634 -8.1603 -0.7325 0.1762 0.6576
1.2826 -6.5505 3.0173 0.9725 -0.2329 -0.0090
-0.7663 6.8440 -2.5744 -0.9915 0.1299 0.0090
-1.7793 6.3161 7.3633 -0.3859 0.0494 -0.9212
-3.0886 1.8559 -7.6659 -0.6082 0.7105 0.3540
-1.3891 -7.9050 -2.1394 0.8979 0.3729 0.2338
